data_7161121
loop_
_publ_author_name
'Liu, Xinya'
'Tran, Christine'
'Provot, Olivier'
'Retailleau, Pascal'
'Hamze, Abdallah'

_publ_section_title
;
 Mild PIFA-mediated synthesis of benzo[4,5]thiazolo[3,2-<i>a</i>]indoles
 <i>via</i> oxidative cyclization.
;
_journal_issue 19
_journal_name_full 'Organic &amp; biomolecular chemistry'
_journal_page_first 4062
_journal_page_last 4068
_journal_paper_doi 10.1039/d6ob00393a
_journal_volume 24
_journal_year 2026
_chemical_formula_moiety 'C16 H11 N O2 S'
_chemical_formula_sum 'C16 H11 N O2 S'
_chemical_formula_weight 281.337
_space_group_crystal_system monoclinic
_space_group_IT_number 14
_space_group_name_Hall '-P 2yn'
_space_group_name_H-M_alt 'P 1 21/n 1'
_symmetry_Int_Tables_number 14
_atom_sites_solution_primary dual
_audit_creation_date 2024-12-02
_audit_creation_method
;
Olex2 1.5-ac6-020
(compiled 2024.02.14 svn.r2f8d729c for Rigaku Oxford Diffraction, GUI svn.r6966)
;
_audit_update_record
;
2025-06-23 deposited with the CCDC.	2026-04-24 downloaded from the CCDC.
;
_cell_angle_alpha 90
_cell_angle_beta 106.392(5)
_cell_angle_gamma 90
_cell_formula_units_Z 4
_cell_length_a 14.6282(7)
_cell_length_b 5.1309(2)
_cell_length_c 17.2849(9)
_cell_measurement_reflns_used 8692
_cell_measurement_temperature 293(2)
_cell_measurement_theta_max 31.9460
_cell_measurement_theta_min 2.4980
_cell_volume 1244.60(11)
_computing_cell_refinement 'CrysAlisPro 1.171.43.141a (Rigaku OD, 2024)'
_computing_data_collection 'CrysAlisPro system (CCD 43.141a 64-bit (release 04-10-2024))'
_computing_data_reduction 'CrysAlisPro 1.171.43.141a (Rigaku OD, 2024)'
_computing_molecular_graphics 'Olex2 1.5-ac6-020 (Dolomanov et al., 2009)'
_computing_publication_material 'Olex2 1.5-ac6-020 (Dolomanov et al., 2009)'
_computing_structure_refinement 'olex2.refine 1.5-ac6-020 (Bourhis et al., 2015)'
_computing_structure_solution 'SHELXT 2018/2 (Sheldrick, 2018)'
_diffrn_ambient_temperature 293(2)
_diffrn_detector 'Hybrid Pixel Array Detector'
_diffrn_detector_area_resol_mean 5.8140
_diffrn_measured_fraction_theta_full 0.9987
_diffrn_measured_fraction_theta_max 0.9945
_diffrn_measurement_details
;
List of Runs (angles in degrees, time in seconds):

  # Type    Start    End  Width  t~exp~   \w     \q     \k     \f   Frames
#--------------------------------------------------------------------------
  1  \w    -20.00  99.00   0.50    7.00    --    9.20  46.00 159.00  238
  2  \w    -29.00  45.00   0.50    7.00    --   -9.80  46.00 159.00  148
  3  \w      0.00  26.00   0.50    7.00    --    9.20  57.00   0.00   52
  4  \w      9.00  44.00   0.50    7.00    --    9.20  38.00 -90.00   70
  5  \w     52.00  84.00   0.50    7.00    --    9.20  38.00 -90.00   64
  6  \w    -18.00   7.00   0.50    7.00    --    9.20  38.00 -90.00   50
  7  \w    -39.00  80.00   0.50    7.00    --   -9.80  57.00-150.00  238
  8  \w    -35.00  80.00   0.50    7.00    --   -9.80  38.00  90.00  230
;
_diffrn_measurement_device 'four-circle diffractometer'
_diffrn_measurement_device_type 'XtaLAB AFC12 (RINC): Kappa single'
_diffrn_measurement_method '\w scans'
_diffrn_orient_matrix_type 'CrysAlisPro convention (1999,Acta A55,543-557)'
_diffrn_orient_matrix_UB_11 0.0424291000
_diffrn_orient_matrix_UB_12 0.0064678000
_diffrn_orient_matrix_UB_13 0.0324107000
_diffrn_orient_matrix_UB_21 -0.0236040000
_diffrn_orient_matrix_UB_22 0.0792241000
_diffrn_orient_matrix_UB_23 0.0219548000
_diffrn_orient_matrix_UB_31 -0.0141374000
_diffrn_orient_matrix_UB_32 -0.1130780000
_diffrn_orient_matrix_UB_33 0.0172424000
_diffrn_radiation_monochromator mirror
_diffrn_radiation_probe x-ray
_diffrn_radiation_type 'Mo K\a'
_diffrn_radiation_wavelength 0.71073
_diffrn_reflns_av_R_equivalents 0.0387
_diffrn_reflns_av_unetI/netI 0.0320
_diffrn_reflns_Laue_measured_fraction_full 0.9987
_diffrn_reflns_Laue_measured_fraction_max 0.9945
_diffrn_reflns_limit_h_max 20
_diffrn_reflns_limit_h_min -21
_diffrn_reflns_limit_k_max 7
_diffrn_reflns_limit_k_min -7
_diffrn_reflns_limit_l_max 24
_diffrn_reflns_limit_l_min -25
_diffrn_reflns_number 25386
_diffrn_reflns_point_group_measured_fraction_full 0.9987
_diffrn_reflns_point_group_measured_fraction_max 0.9945
_diffrn_reflns_theta_full 25.2417
_diffrn_reflns_theta_max 31.00
_diffrn_reflns_theta_min 2.90
_diffrn_source 'micro-focus sealed X-ray tube'
_diffrn_source_type 'Rigaku (Mo) X-ray Source'
_exptl_absorpt_coefficient_mu 0.260
_exptl_absorpt_correction_T_max 1.000
_exptl_absorpt_correction_T_min 0.777
_exptl_absorpt_correction_type gaussian
_exptl_absorpt_process_details
;
CrysAlisPro 1.171.43.141a (Rigaku Oxford Diffraction, 2024)
Numerical absorption correction based on gaussian integration over
a multifaceted crystal model
Empirical absorption correction using spherical harmonics,
implemented in SCALE3 ABSPACK scaling algorithm.
;
_exptl_crystal_colour colourless
_exptl_crystal_colour_primary colourless
_exptl_crystal_density_diffrn 1.501
_exptl_crystal_description stick
_exptl_crystal_F_000 584
_exptl_crystal_size_max 0.31
_exptl_crystal_size_mid 0.08
_exptl_crystal_size_min 0.04
_refine_diff_density_max 0.3050
_refine_diff_density_min -0.2508
_refine_diff_density_rms 0.0529
_refine_ls_d_res_high 0.6900
_refine_ls_d_res_low 7.0168
_refine_ls_goodness_of_fit_ref 1.0569
_refine_ls_hydrogen_treatment refall
_refine_ls_matrix_type full
_refine_ls_number_constraints 0
_refine_ls_number_parameters 280
_refine_ls_number_reflns 3953
_refine_ls_number_restraints 0
_refine_ls_restrained_S_all 1.0569
_refine_ls_R_factor_all 0.0466
_refine_ls_R_factor_gt 0.0258
_refine_ls_shift/su_max 0.0006
_refine_ls_shift/su_mean 0.0001
_refine_ls_structure_factor_coef Fsqd
_refine_ls_weighting_details 'w=1/[\s^2^(Fo^2^)+(0.0045P)^2^+0.0961P] where P=(Fo^2^+2Fc^2^)/3'
_refine_ls_weighting_scheme calc
_refine_ls_wR_factor_gt 0.0420
_refine_ls_wR_factor_ref 0.0480
_reflns_Friedel_coverage 0.0
_reflns_limit_h_max 13
_reflns_limit_h_min -21
_reflns_limit_k_max 7
_reflns_limit_k_min 0
_reflns_limit_l_max 25
_reflns_limit_l_min -13
_reflns_number_gt 2873
_reflns_number_total 3953
_reflns_threshold_expression I>=2u(I)
_cod_data_source_file d6ob00393a2.cif
_cod_data_source_block cmpd_4i_XYL-797
_cod_depositor_comments 'Adding full bibliography for 7161121--7161123.cif.'
_cod_database_code 7161121
_olex2_refinement_description
;
1. Fixed Uiso
 At 1.2 times of:
  All C(H) groups, All C(H,H) groups
 At 1.5 times of:
  All C(H,H,H) groups
;
_olex2_refine_details
;
Refinement using NoSpherA2, an implementation of
NOn-SPHERical Atom-form-factors in Olex2.
Please cite:
F. Kleemiss et al. Chem. Sci. DOI 10.1039/D0SC05526C - 2021
NoSpherA2 implementation of HAR makes use of
tailor-made aspherical atomic form factors calculated
on-the-fly from a Hirshfeld-partitioned electron density (ED) - not from
spherical-atom form factors.

The ED is calculated from a gaussian basis set single determinant SCF
wavefunction - either Hartree-Fock or DFT using selected funtionals
 - for a fragment of the crystal.
This fragment can be embedded in an electrostatic crystal field by employing 
cluster charges
or modelled using implicit solvation models, depending on the software used.
The following options were used:
   SOFTWARE:       ORCA 5.0
   PARTITIONING:   NoSpherA2
   INT ACCURACY:   Normal
   METHOD:         R2SCAN
   BASIS SET:      def2-TZVP
   CHARGE:         0
   MULTIPLICITY:   1
   DATE:           2024-12-02_16-38-49
;
_olex2_submission_special_instructions 'No special instructions were received'
_oxdiff_exptl_absorpt_empirical_details
;
Empirical correction (ABSPACK) includes:
- Absorption correction using spherical harmonics
- Frame scaling
;
_oxdiff_exptl_absorpt_empirical_full_max 1.425
_oxdiff_exptl_absorpt_empirical_full_min 0.732

loop_
_space_group_symop_id
_space_group_symop_operation_xyz
1 x,y,z
2 -x+1/2,y+1/2,-z+1/2
3 -x,-y,-z
4 x-1/2,-y-1/2,z-1/2

loop_
_atom_site_label
_atom_site_type_symbol
_atom_site_fract_x
_atom_site_fract_y
_atom_site_fract_z
_atom_site_U_iso_or_equiv
_atom_site_adp_type
_atom_site_occupancy
_atom_site_refinement_flags_posn
S1 S 0.900908(14) 0.52036(4) 0.540817(13) 0.03875(6) Uani 1.000000 .
O1 O 0.61015(4) -0.18179(12) 0.59126(4) 0.04827(16) Uani 1.000000 .
O2 O 0.75927(4) -0.22180(12) 0.68195(4) 0.04898(16) Uani 1.000000 .
N1 N 0.72517(4) 0.53302(12) 0.45182(4) 0.03500(15) Uani 1.000000 .
C3 C 0.72557(5) 0.33803(14) 0.50789(4) 0.03195(16) Uani 1.000000 .
C11 C 0.65873(5) 0.65337(14) 0.38872(5) 0.03409(17) Uani 1.000000 .
C5 C 0.66996(5) 0.00061(14) 0.57428(5) 0.03463(17) Uani 1.000000 .
C10 C 0.70945(6) 0.83908(15) 0.35579(5) 0.03525(17) Uani 1.000000 .
C4 C 0.64882(6) 0.18032(15) 0.51253(5) 0.03536(17) Uani 1.000000 .
H4 H 0.5800(7) 0.1917(18) 0.4710(6) 0.057(3) Uani 1.000000 .
C9 C 0.80858(6) 0.83163(15) 0.40089(5) 0.03605(17) Uani 1.000000 .
C8 C 0.83642(6) 0.12305(16) 0.62363(5) 0.03654(18) Uani 1.000000 .
H8 H 0.9072(7) 0.0955(18) 0.6643(6) 0.057(3) Uani 1.000000 .
C7 C 0.75997(5) -0.02539(15) 0.62836(5) 0.03549(17) Uani 1.000000 .
C2 C 0.81685(5) 0.30804(15) 0.56173(5) 0.03316(16) Uani 1.000000 .
C1 C 0.81401(5) 0.64587(15) 0.45885(5) 0.03461(17) Uani 1.000000 .
C12 C 0.56049(6) 0.62237(17) 0.35961(5) 0.0419(2) Uani 1.000000 .
H12 H 0.5218(7) 0.4835(19) 0.3862(7) 0.065(3) Uani 1.000000 .
C15 C 0.65942(7) 0.99551(18) 0.29158(6) 0.0448(2) Uani 1.000000 .
H15 H 0.6975(8) 1.137(2) 0.2644(6) 0.070(3) Uani 1.000000 .
C16 C 0.88654(8) 0.9949(2) 0.38681(7) 0.0464(2) Uani 1.000000 .
H16A H 0.8948(11) 0.973(3) 0.3292(9) 0.112(6) Uani 1.000000 .
H16B H 0.9536(10) 0.953(3) 0.4295(11) 0.142(6) Uani 1.000000 .
H16C H 0.8737(11) 1.192(3) 0.3912(11) 0.118(6) Uani 1.000000 .
C13 C 0.51259(7) 0.78126(18) 0.29585(6) 0.0482(2) Uani 1.000000 .
H13 H 0.4352(7) 0.768(2) 0.2723(6) 0.075(3) Uani 1.000000 .
C14 C 0.56144(7) 0.96435(18) 0.26225(6) 0.0500(2) Uani 1.000000 .
H14 H 0.5221(8) 1.083(2) 0.2105(7) 0.087(4) Uani 1.000000 .
C6 C 0.66286(7) -0.3035(2) 0.66429(6) 0.0470(2) Uani 1.000000 .
H6A H 0.6340(8) -0.236(3) 0.7115(7) 0.093(4) Uani 1.000000 .
H6B H 0.6580(9) -0.514(2) 0.6571(8) 0.096(4) Uani 1.000000 .

loop_
_atom_site_aniso_label
_atom_site_aniso_U_11
_atom_site_aniso_U_22
_atom_site_aniso_U_33
_atom_site_aniso_U_12
_atom_site_aniso_U_13
_atom_site_aniso_U_23
S1 0.02654(9) 0.04783(12) 0.03925(11) -0.00490(8) 0.00499(8) 0.00291(9)
O1 0.0368(3) 0.0532(4) 0.0511(4) -0.0091(3) 0.0062(3) 0.0135(3)
O2 0.0420(4) 0.0542(4) 0.0457(4) -0.0026(3) 0.0043(3) 0.0164(3)
N1 0.0283(3) 0.0389(4) 0.0349(3) -0.0040(3) 0.0042(3) 0.0041(3)
C3 0.0269(4) 0.0356(4) 0.0319(4) -0.0020(3) 0.0058(3) 0.0004(3)
C11 0.0313(4) 0.0351(4) 0.0329(4) -0.0006(3) 0.0042(3) 0.0001(3)
C5 0.0300(4) 0.0374(4) 0.0351(4) -0.0026(3) 0.0070(3) 0.0023(3)
C10 0.0379(4) 0.0340(4) 0.0327(4) -0.0006(3) 0.0082(3) 0.0002(3)
C4 0.0277(4) 0.0397(4) 0.0357(4) -0.0030(3) 0.0040(3) 0.0037(3)
H4 0.041(6) 0.062(7) 0.055(7) 0.001(5) -0.005(5) 0.017(5)
C9 0.0364(4) 0.0364(4) 0.0357(4) -0.0041(3) 0.0108(3) -0.0004(3)
C8 0.0292(4) 0.0436(5) 0.0334(4) -0.0005(3) 0.0031(3) 0.0030(3)
H8 0.041(6) 0.071(7) 0.052(7) 0.002(5) 0.000(5) 0.016(5)
C7 0.0318(4) 0.0399(4) 0.0327(4) -0.0008(3) 0.0058(3) 0.0027(3)
C2 0.0272(4) 0.0394(4) 0.0308(4) -0.0014(3) 0.0048(3) 0.0003(3)
C1 0.0302(4) 0.0383(4) 0.0343(4) -0.0035(3) 0.0074(3) 0.0005(3)
C12 0.0319(4) 0.0432(5) 0.0442(5) -0.0014(4) 0.0000(4) 0.0034(4)
H12 0.035(6) 0.067(7) 0.085(8) -0.010(5) 0.005(6) 0.022(6)
C15 0.0491(5) 0.0420(5) 0.0404(5) 0.0021(4) 0.0079(4) 0.0075(4)
H15 0.066(8) 0.078(8) 0.062(7) 0.002(6) 0.010(6) 0.026(6)
C16 0.0443(5) 0.0454(6) 0.0519(6) -0.0096(4) 0.0176(5) 0.0007(5)
H16A 0.140(14) 0.132(13) 0.089(11) -0.067(10) 0.074(11) -0.028(9)
H16B 0.060(9) 0.176(15) 0.161(15) -0.030(9) -0.015(9) 0.069(11)
H16C 0.125(14) 0.057(9) 0.208(17) -0.028(8) 0.104(13) -0.033(10)
C13 0.0386(5) 0.0476(5) 0.0493(5) 0.0024(4) -0.0026(4) 0.0050(4)
H13 0.037(6) 0.087(8) 0.085(8) -0.007(5) -0.007(6) 0.010(6)
C14 0.0493(5) 0.0467(5) 0.0455(5) 0.0061(4) -0.0003(4) 0.0090(4)
H14 0.073(8) 0.088(8) 0.079(8) 0.008(6) -0.013(6) 0.033(7)
C6 0.0446(5) 0.0512(6) 0.0448(6) -0.0050(4) 0.0116(4) 0.0119(5)
H6A 0.081(9) 0.150(12) 0.050(7) 0.008(8) 0.022(7) 0.008(7)
H6B 0.096(10) 0.044(7) 0.123(11) -0.015(6) -0.010(8) 0.034(7)

loop_
_atom_type_symbol
_atom_type_scat_dispersion_real
_atom_type_scat_dispersion_imag
_atom_type_scat_source
_atom_type_scat_dispersion_source
C 0.00313 0.00162 'NoSpherA2: Chem.Sci. 2021, DOI:10.1039/D0SC05526C' 'Brennan, Cowan, Rev. Sci. Instrum., 1992, 63, 850'
H 0.00000 0.00000 'NoSpherA2: Chem.Sci. 2021, DOI:10.1039/D0SC05526C' 'Brennan, Cowan, Rev. Sci. Instrum., 1992, 63, 850'
N 0.00612 0.00332 'NoSpherA2: Chem.Sci. 2021, DOI:10.1039/D0SC05526C' 'Brennan, Cowan, Rev. Sci. Instrum., 1992, 63, 850'
O 0.01085 0.00610 'NoSpherA2: Chem.Sci. 2021, DOI:10.1039/D0SC05526C' 'Brennan, Cowan, Rev. Sci. Instrum., 1992, 63, 850'
S 0.12485 0.12449 'NoSpherA2: Chem.Sci. 2021, DOI:10.1039/D0SC05526C' 'Brennan, Cowan, Rev. Sci. Instrum., 1992, 63, 850'

loop_
_exptl_crystal_face_index_h
_exptl_crystal_face_index_k
_exptl_crystal_face_index_l
_exptl_crystal_face_perp_dist
-5 0 4 0.0212
5 0 -4 0.0200
2 -5 2 0.1384
-1 0 -1 0.0480
1 0 1 0.0120
4 3 -5 0.1204
-3 -2 5 0.1188

loop_
_geom_angle_atom_site_label_1
_geom_angle_atom_site_label_2
_geom_angle_atom_site_label_3
_geom_angle
_geom_angle_site_symmetry_1
_geom_angle_site_symmetry_3
_geom_angle_publ_flag
C1 S1 C2 90.24(4) . . ?
C6 O1 C5 105.72(6) . . ?
C6 O2 C7 105.56(6) . . ?
C11 N1 C3 137.15(6) . . ?
C1 N1 C3 114.62(6) . . ?
C1 N1 C11 108.22(6) . . ?
C4 C3 N1 127.41(7) . . ?
C2 C3 N1 110.89(6) . . ?
C2 C3 C4 121.68(7) . . ?
C10 C11 N1 106.54(7) . . ?
C12 C11 N1 131.12(8) . . ?
C12 C11 C10 122.31(7) . . ?
C4 C5 O1 127.34(7) . . ?
C7 C5 O1 109.39(7) . . ?
C7 C5 C4 123.25(7) . . ?
C9 C10 C11 108.97(7) . . ?
C15 C10 C11 119.17(8) . . ?
C15 C10 C9 131.82(8) . . ?
C5 C4 C3 114.93(7) . . ?
H4 C4 C3 123.4(5) . . ?
H4 C4 C5 121.6(5) . . ?
C1 C9 C10 104.85(7) . . ?
C16 C9 C10 126.67(8) . . ?
C16 C9 C1 128.48(8) . . ?
C7 C8 H8 122.2(5) . . ?
C2 C8 H8 122.4(5) . . ?
C2 C8 C7 115.31(7) . . ?
C5 C7 O2 109.80(7) . . ?
C8 C7 O2 127.52(7) . . ?
C8 C7 C5 122.63(7) . . ?
C3 C2 S1 112.71(6) . . ?
C8 C2 S1 125.10(6) . . ?
C8 C2 C3 122.18(7) . . ?
N1 C1 S1 111.46(5) . . ?
C9 C1 S1 137.10(6) . . ?
C9 C1 N1 111.39(7) . . ?
H12 C12 C11 121.9(5) . . ?
C13 C12 C11 117.23(9) . . ?
C13 C12 H12 120.8(5) . . ?
H15 C15 C10 120.3(5) . . ?
C14 C15 C10 118.64(9) . . ?
C14 C15 H15 121.1(5) . . ?
H16A C16 C9 113.3(7) . . ?
H16B C16 C9 111.7(7) . . ?
H16B C16 H16A 107.8(13) . . ?
H16C C16 C9 112.0(7) . . ?
H16C C16 H16A 104.4(12) . . ?
H16C C16 H16B 107.1(12) . . ?
H13 C13 C12 119.8(5) . . ?
C14 C13 C12 121.29(9) . . ?
C14 C13 H13 118.9(5) . . ?
C13 C14 C15 121.36(9) . . ?
H14 C14 C15 118.8(6) . . ?
H14 C14 C13 119.8(6) . . ?
O2 C6 O1 108.52(7) . . ?
H6A C6 O1 107.6(6) . . ?
H6A C6 O2 108.7(7) . . ?
H6B C6 O1 109.5(6) . . ?
H6B C6 O2 110.3(7) . . ?
H6B C6 H6A 112.2(10) . . ?

loop_
_geom_bond_atom_site_label_1
_geom_bond_atom_site_label_2
_geom_bond_distance
_geom_bond_site_symmetry_2
_geom_bond_publ_flag
S1 C2 1.7550(8) . ?
S1 C1 1.7383(8) . ?
O1 C5 1.3683(9) . ?
O1 C6 1.4243(11) . ?
O2 C7 1.3708(9) . ?
O2 C6 1.4195(11) . ?
N1 C3 1.3918(9) . ?
N1 C11 1.3847(9) . ?
N1 C1 1.3963(9) . ?
C3 C4 1.4045(11) . ?
C3 C2 1.4040(10) . ?
C11 C10 1.4216(11) . ?
C11 C12 1.3912(11) . ?
C5 C4 1.3779(11) . ?
C5 C7 1.3896(11) . ?
C10 C9 1.4400(11) . ?
C10 C15 1.3976(12) . ?
C4 H4 1.060(9) . ?
C9 C1 1.3688(11) . ?
C9 C16 1.4894(12) . ?
C8 H8 1.084(9) . ?
C8 C7 1.3744(11) . ?
C8 C2 1.3982(11) . ?
C12 H12 1.088(9) . ?
C12 C13 1.3909(12) . ?
C15 H15 1.097(10) . ?
C15 C14 1.3880(13) . ?
C16 H16A 1.042(14) . ?
C16 H16B 1.070(14) . ?
C16 H16C 1.034(13) . ?
C13 H13 1.091(9) . ?
C13 C14 1.4017(14) . ?
C14 H14 1.099(10) . ?
C6 H6A 1.076(12) . ?
C6 H6B 1.089(11) . ?

loop_
_geom_torsion_atom_site_label_1
_geom_torsion_atom_site_label_2
_geom_torsion_atom_site_label_3
_geom_torsion_atom_site_label_4
_geom_torsion
_geom_torsion_site_symmetry_1
_geom_torsion_site_symmetry_2
_geom_torsion_site_symmetry_3
_geom_torsion_site_symmetry_4
_geom_torsion_publ_flag
S1 C2 C3 N1 -0.75(6) . . . . ?
S1 C2 C3 C4 177.80(5) . . . . ?
S1 C2 C8 C7 -179.12(7) . . . . ?
S1 C1 N1 C3 -3.24(6) . . . . ?
S1 C1 N1 C11 176.31(6) . . . . ?
S1 C1 C9 C10 -176.03(9) . . . . ?
S1 C1 C9 C16 3.32(12) . . . . ?
O1 C5 C4 C3 -177.80(8) . . . . ?
O1 C5 C7 O2 -1.06(7) . . . . ?
O1 C5 C7 C8 176.62(6) . . . . ?
O1 C6 O2 C7 9.47(10) . . . . ?
O2 C7 C5 C4 -179.17(6) . . . . ?
O2 C7 C8 C2 178.94(9) . . . . ?
N1 C3 C4 C5 179.50(8) . . . . ?
N1 C3 C2 C8 -179.53(6) . . . . ?
N1 C11 C10 C9 -0.63(7) . . . . ?
N1 C11 C10 C15 -178.55(6) . . . . ?
N1 C11 C12 C13 177.85(10) . . . . ?
N1 C1 C9 C10 1.27(7) . . . . ?
N1 C1 C9 C16 -179.38(8) . . . . ?
C3 C4 C5 C7 -0.04(9) . . . . ?
C3 C2 C8 C7 -0.49(9) . . . . ?
C11 C10 C9 C1 -0.38(7) . . . . ?
C11 C10 C9 C16 -179.75(7) . . . . ?
C11 C10 C15 C14 0.19(9) . . . . ?
C11 C12 C13 C14 0.19(10) . . . . ?
C5 C7 C8 C2 1.69(9) . . . . ?
C10 C15 C14 C13 0.22(10) . . . . ?
C12 C13 C14 C15 -0.42(11) . . . . ?

loop_
_exptl_oxdiff_crystal_face_indexfrac_h
_exptl_oxdiff_crystal_face_indexfrac_k
_exptl_oxdiff_crystal_face_indexfrac_l
_exptl_oxdiff_crystal_face_x
_exptl_oxdiff_crystal_face_y
_exptl_oxdiff_crystal_face_z
-4.9959 0.0021 4.0240 -0.0815 0.2064 0.1398
4.9959 -0.0021 -4.0240 0.0815 -0.2064 -0.1398
2.0113 -5.0038 1.9902 0.1175 -0.4002 0.5717
-1.0032 0.0007 -0.9958 -0.0748 0.0019 -0.0031
1.0032 -0.0007 0.9958 0.0748 -0.0019 0.0031
3.9897 3.0001 -5.0189 0.0260 0.0333 -0.4822
-2.9898 -2.0001 5.0147 0.0227 0.0222 0.3549
